data_1566382
loop_
_publ_author_name
'Birchall, Lee'
'Truccolo, Giada'
'Jackson, Lewis'
'Shepherd, Helena Jane'

_publ_section_title
;
 Co-crystallisation as a Modular Approach to the Discovery of
 Spin-Crossover Materials
;
_journal_name_full 'Chemical Science'
_journal_paper_doi 10.1039/D1SC04956A
_journal_year 2022
_chemical_formula_moiety 'C22 H18 Fe N10, 2(F6 P), 2(C10 H8 N4)'
_chemical_formula_sum 'C42 H34 F12 Fe N18 P2'
_chemical_formula_weight 1136.66
_space_group_crystal_system triclinic
_space_group_IT_number 2
_space_group_name_Hall '-P 1'
_space_group_name_H-M_alt 'P -1'
_atom_sites_solution_hydrogens geom
_atom_sites_solution_primary dual
_audit_creation_date 2021-08-08
_audit_creation_method
;
Olex2 1.3
(compiled 2020.11.12 svn.r5f609507 for OlexSys, GUI svn.r6272)
;
_audit_update_record
;
2021-08-11 deposited with the CCDC.	2022-02-17 downloaded from the CCDC.
;
_cell_angle_alpha 102.939(3)
_cell_angle_beta 90.267(3)
_cell_angle_gamma 90.662(3)
_cell_formula_units_Z 2
_cell_length_a 9.9994(4)
_cell_length_b 11.0389(4)
_cell_length_c 22.5035(9)
_cell_measurement_reflns_used 6055
_cell_measurement_temperature 264.98(18)
_cell_measurement_theta_max 71.4790
_cell_measurement_theta_min 4.0030
_cell_volume 2420.69(17)
_computing_cell_refinement 'CrysAlisPro 1.171.40.67a (Rigaku OD, 2019)'
_computing_data_collection 'CrysAlisPro 1.171.40.67a (Rigaku OD, 2019)'
_computing_data_reduction 'CrysAlisPro 1.171.40.67a (Rigaku OD, 2019)'
_computing_molecular_graphics 'Olex2 1.3 (Dolomanov et al., 2009)'
_computing_publication_material 'Olex2 1.3 (Dolomanov et al., 2009)'
_computing_structure_refinement 'SHELXL 2013/4 (Sheldrick, 2015)'
_computing_structure_solution 'SHELXT 2014/5 (Sheldrick, 2014)'
_diffrn_ambient_environment N~2~
_diffrn_ambient_temperature 264.98(18)
_diffrn_detector 'CCD plate'
_diffrn_detector_area_resol_mean 5.2887
_diffrn_detector_type AtlasS2
_diffrn_measured_fraction_theta_full 0.985
_diffrn_measured_fraction_theta_max 0.949
_diffrn_measurement_details
;
List of Runs (angles in degrees, time in seconds):

  # Type    Start    End  Width  t~exp~   \w     \q     \k     \f   Frames
#--------------------------------------------------------------------------
  1  \w   -116.00 -23.00   1.00    1.50    --  -42.16 -38.00 -90.00   93
  2  \w   -118.00 -17.00   1.00    1.50    --  -42.16 -77.00  30.00  101
  3  \w      2.00  83.00   1.00    1.50    --   42.16 -99.00 150.00   81
  4  \w    108.00 177.00   1.00    6.00    --  103.72 125.00 -90.00   69
  5  \w     33.00 109.00   1.00    6.00    --  103.72 -94.00-150.00   76
  6  \w     37.00 125.00   1.00    6.00    --  103.72 -30.00 -60.00   88
  7  \w     68.00 125.00   1.00    6.00    --  103.72  15.00 150.00   57
  8  \w     44.00 117.00   1.00    6.00    --  103.72-125.00 150.00   73
  9  \w     31.00 133.00   1.00    6.00    --  103.72 -77.00 -60.00  102
 10  \w     80.00 175.00   1.00    6.00    --  103.72  45.00 -30.00   95
 11  \w     41.00 131.00   1.00    6.00    --  103.72 -30.00 150.00   90
;
_diffrn_measurement_device 'four-circle diffractometer'
_diffrn_measurement_device_type 'SuperNova, Dual, Cu at home/near, AtlasS2'
_diffrn_measurement_method '\w scans'
_diffrn_orient_matrix_type 'CrysAlisPro convention (1999,Acta A55,543-557)'
_diffrn_orient_matrix_UB_11 0.0566418000
_diffrn_orient_matrix_UB_12 -0.0122893000
_diffrn_orient_matrix_UB_13 -0.0645952000
_diffrn_orient_matrix_UB_21 0.1137181000
_diffrn_orient_matrix_UB_22 0.0921429000
_diffrn_orient_matrix_UB_23 0.0261772000
_diffrn_orient_matrix_UB_31 0.0871811000
_diffrn_orient_matrix_UB_32 -0.1089336000
_diffrn_orient_matrix_UB_33 0.0087456000
_diffrn_radiation_monochromator mirror
_diffrn_radiation_probe x-ray
_diffrn_radiation_type 'Cu K\a'
_diffrn_radiation_wavelength 1.54184
_diffrn_reflns_av_R_equivalents 0.0220
_diffrn_reflns_av_unetI/netI 0.0322
_diffrn_reflns_Laue_measured_fraction_full 0.985
_diffrn_reflns_Laue_measured_fraction_max 0.949
_diffrn_reflns_limit_h_max 12
_diffrn_reflns_limit_h_min -11
_diffrn_reflns_limit_k_max 12
_diffrn_reflns_limit_k_min -13
_diffrn_reflns_limit_l_max 27
_diffrn_reflns_limit_l_min -25
_diffrn_reflns_number 14363
_diffrn_reflns_point_group_measured_fraction_full 0.985
_diffrn_reflns_point_group_measured_fraction_max 0.949
_diffrn_reflns_theta_full 67.684
_diffrn_reflns_theta_max 72.000
_diffrn_reflns_theta_min 4.031
_diffrn_source 'micro-focus sealed X-ray tube'
_diffrn_source_type 'SuperNova (Cu) X-ray Source'
_exptl_absorpt_coefficient_mu 4.019
_exptl_absorpt_correction_T_max 1.000
_exptl_absorpt_correction_T_min 0.402
_exptl_absorpt_correction_type gaussian
_exptl_absorpt_process_details
;
CrysAlisPro 1.171.40.67a (Rigaku Oxford Diffraction, 2019)
Numerical absorption correction based on gaussian integration over
			a multifaceted crystal model
Empirical absorption correction using spherical harmonics,
 implemented in SCALE3 ABSPACK scaling algorithm.
;
_exptl_crystal_colour red
_exptl_crystal_colour_primary red
_exptl_crystal_density_diffrn 1.559
_exptl_crystal_description block
_exptl_crystal_F_000 1152
_exptl_crystal_size_max 0.563
_exptl_crystal_size_mid 0.134
_exptl_crystal_size_min 0.117
_refine_diff_density_max 0.580
_refine_diff_density_min -0.463
_refine_diff_density_rms 0.051
_refine_ls_extinction_method none
_refine_ls_goodness_of_fit_ref 1.039
_refine_ls_hydrogen_treatment constr
_refine_ls_matrix_type full
_refine_ls_number_parameters 657
_refine_ls_number_reflns 9056
_refine_ls_number_restraints 87
_refine_ls_restrained_S_all 1.037
_refine_ls_R_factor_all 0.0605
_refine_ls_R_factor_gt 0.0529
_refine_ls_shift/su_max 0.000
_refine_ls_shift/su_mean 0.000
_refine_ls_structure_factor_coef Fsqd
_refine_ls_weighting_details 'w=1/[\s^2^(Fo^2^)+(0.0834P)^2^+0.9399P] where P=(Fo^2^+2Fc^2^)/3'
_refine_ls_weighting_scheme calc
_refine_ls_wR_factor_gt 0.1439
_refine_ls_wR_factor_ref 0.1516
_reflns_Friedel_coverage 0.000
_reflns_number_gt 7861
_reflns_number_total 9056
_reflns_threshold_expression 'I > 2\s(I)'
_cod_data_source_file d1sc04956a1.cif
_cod_data_source_block ltb-117-002r_c265_red_ref
_cod_database_code 1566382
_shelxl_version_number 2013-4
_chemical_oxdiff_formula 'Fe C42 H34 N18 P2 F12'
_chemical_oxdiff_usercomment '265 K'
_shelx_space_group_comment
;
The symmetry employed for this shelxl refinement is uniquely defined
by the following loop, which should always be used as a source of
symmetry information in preference to the above space-group names.
They are only intended as comments.
;
_reflns_odcompleteness_completeness 98.67
_reflns_odcompleteness_iscentric 1
_reflns_odcompleteness_theta 66.97
_olex2_refinement_description
;
1. Fixed Uiso
 At 1.2 times of:
  All C(H) groups, All N(H) groups
2. Restrained distances
 N14A-C31A \\sim N14B-C32B
 with sigma of 0.02
 N14A-C32A \\sim N14B-C31B
 with sigma of 0.02
 N11A-C24A \\sim N11B-C23B
 with sigma of 0.02
 N11A-C23A \\sim N11B-C24B
 with sigma of 0.02
 C28A-C29A \\sim C28B-C30B
 with sigma of 0.02
 C28A-C30A \\sim C28B-C29B
 with sigma of 0.02
 C31A-C29A \\sim C32B-C30B
 with sigma of 0.02
 C25A-C23A \\sim C26B-C24B
 with sigma of 0.02
 C25A-C27A \\sim C26B-C27B
 with sigma of 0.02
 C30A-C32A \\sim C29B-C31B
 with sigma of 0.02
 C24A-C26A \\sim C23B-C25B
 with sigma of 0.02
 C27A-C26A \\sim C27B-C25B
 with sigma of 0.02
 N14A-C29A \\sim N14B-C30B
 with sigma of 0.04
 N14A-C30A \\sim N14B-C29B
 with sigma of 0.04
 N11A-C25A \\sim N11B-C26B
 with sigma of 0.04
 N11A-C26A \\sim N11B-C25B
 with sigma of 0.04
 C28A-N13A \\sim C28B-N13B
 with sigma of 0.04
 C28A-C31A \\sim C28B-C32B
 with sigma of 0.04
 C28A-C27A \\sim C28B-C27B
 with sigma of 0.04
 C28A-C32A \\sim C28B-C31B
 with sigma of 0.04
 C28A-N12A \\sim C28B-N12B
 with sigma of 0.04
 N13A-C29A \\sim N13B-C30B
 with sigma of 0.04
 N13A-C25A \\sim N13B-C26B
 with sigma of 0.04
 N13A-C30A \\sim N13B-C29B
 with sigma of 0.04
 N13A-C27A \\sim N13B-C27B
 with sigma of 0.04
 N13A-C26A \\sim N13B-C25B
 with sigma of 0.04
 N13A-N12A \\sim N13B-N12B
 with sigma of 0.04
 C31A-C32A \\sim C32B-C31B
 with sigma of 0.04
 C29A-C30A \\sim C30B-C29B
 with sigma of 0.04
 C29A-N12A \\sim C30B-N12B
 with sigma of 0.04
 C25A-C26A \\sim C26B-C25B
 with sigma of 0.04
 C25A-N12A \\sim C26B-N12B
 with sigma of 0.04
 C30A-N12A \\sim C29B-N12B
 with sigma of 0.04
 C24A-C23A \\sim C23B-C24B
 with sigma of 0.04
 C24A-C27A \\sim C23B-C27B
 with sigma of 0.04
 C23A-C27A \\sim C24B-C27B
 with sigma of 0.04
 C27A-N12A \\sim C27B-N12B
 with sigma of 0.04
 C26A-N12A \\sim C25B-N12B
 with sigma of 0.04
 P1A-F2A \\sim P1A-F6A \\sim P1A-F5A \\sim P1A-F3A
 with sigma of 0.02
 P1A-F1A \\sim P1A-F4A
 with sigma of 0.02
 P1A-F6A \\sim P1B-F5B
 with sigma of 0.02
 P1A-F1A \\sim P1B-F1B
 with sigma of 0.02
 P1A-F3A \\sim P1B-F2B
 with sigma of 0.02
 P1A-F4A \\sim P1B-F4B
 with sigma of 0.02
 P1A-F2A \\sim P1B-F6B
 with sigma of 0.02
 P1A-F5A \\sim P1B-F3B
 with sigma of 0.02
 F6A-F1A \\sim F5B-F1B
 with sigma of 0.04
 F6A-F3A \\sim F5B-F2B
 with sigma of 0.04
 F6A-F4A \\sim F5B-F4B
 with sigma of 0.04
 F6A-F2A \\sim F5B-F6B
 with sigma of 0.04
 F6A-F5A \\sim F5B-F3B
 with sigma of 0.04
 F1A-F3A \\sim F1B-F2B
 with sigma of 0.04
 F1A-F4A \\sim F1B-F4B
 with sigma of 0.04
 F1A-F2A \\sim F1B-F6B
 with sigma of 0.04
 F1A-F5A \\sim F1B-F3B
 with sigma of 0.04
 F3A-F4A \\sim F2B-F4B
 with sigma of 0.04
 F3A-F2A \\sim F2B-F6B
 with sigma of 0.04
 F3A-F5A \\sim F2B-F3B
 with sigma of 0.04
 F4A-F2A \\sim F4B-F6B
 with sigma of 0.04
 F4A-F5A \\sim F4B-F3B
 with sigma of 0.04
 F2A-F5A \\sim F6B-F3B
 with sigma of 0.04
3. Uiso/Uaniso restraints and constraints
Uanis(N12B) = Uanis(N13B) = Uanis(C27B) = Uanis(C28B) = Uanis(C26B) =
Uanis(C25B) = Uanis(C30B) = Uanis(C29B) = Uanis(C24B) = Uanis(C23B) =
Uanis(C32B) = Uanis(C31B) = Uanis(N11B) = Uanis(N14B) = Uanis(N13A) =
Uanis(N14A) = Uanis(C31A) = Uanis(C32A) = Uanis(C29A) = Uanis(C30A) =
Uanis(C28A) = Uanis(N12A) = Uanis(C27A) = Uanis(C25A) = Uanis(C26A) =
Uanis(C23A) = Uanis(C24A) = Uanis(N11A)
4. Others
 Sof(N12B)=Sof(C28B)=Sof(C30B)=Sof(H30B)=Sof(C32B)=Sof(H32B)=Sof(N14B)=
 Sof(C31B)=Sof(H31B)=Sof(C29B)=Sof(H29B)=Sof(N13B)=Sof(C27B)=Sof(C25B)=
 Sof(H25B)=Sof(C23B)=Sof(H23B)=Sof(N11B)=Sof(C24B)=Sof(H24B)=Sof(C26B)=
 Sof(H26B)=1-FVAR(1)
 Sof(C28A)=Sof(C30A)=Sof(H30A)=Sof(C32A)=Sof(H32A)=Sof(N14A)=Sof(C31A)=
 Sof(H31A)=Sof(C29A)=Sof(H29A)=Sof(N13A)=Sof(C27A)=Sof(C25A)=Sof(H25A)=
 Sof(C23A)=Sof(H23A)=Sof(N11A)=Sof(C24A)=Sof(H24A)=Sof(C26A)=Sof(H26A)=
 Sof(N12A)=FVAR(1)
 Sof(F3B)=Sof(P1B)=Sof(F4B)=Sof(F2B)=Sof(F5B)=Sof(F1B)=Sof(F6B)=1-FVAR(2)
 Sof(P1A)=Sof(F6A)=Sof(F1A)=Sof(F3A)=Sof(F4A)=Sof(F2A)=Sof(F5A)=FVAR(2)
5.a Aromatic/amide H refined with riding coordinates:
 N5(H5), N1(H1), N10(H10), N6(H6), C7(H7), C5(H5A), C18(H18), C13(H13),
 C6(H6A), C16(H16), C17(H17), C39(H39), C40(H40), C35(H35), C42(H42), C10(H10A),
  C12(H12), C21(H21), C41(H41), C2(H2), C34(H34), C11(H11), C33(H33), C36(H36),
 C22(H22), C1(H1A), C30A(H30A), C32A(H32A), C31A(H31A), C29A(H29A), C25A(H25A),
 C23A(H23A), C24A(H24A), C26A(H26A), C30B(H30B), C32B(H32B), C31B(H31B),
 C29B(H29B), C25B(H25B), C23B(H23B), C24B(H24B), C26B(H26B)
5.b Fitted hexagon refined as free rotating group:
 C28A(C30A,C32A,N14A,C31A,C29A), C27A(C25A,C23A,N11A,C24A,C26A), C28B(C30B,
 C32B,N14B,C31B,C29B), C27B(C25B,C23B,N11B,C24B,C26B)
;
_olex2_submission_special_instructions 'No special instructions were received'
_oxdiff_exptl_absorpt_empirical_details
;
Empirical correction (ABSPACK) includes:
- Absorption correction using spherical harmonics
- Frame scaling
;
_oxdiff_exptl_absorpt_empirical_full_max 1.149
_oxdiff_exptl_absorpt_empirical_full_min 0.831

loop_
_space_group_symop_operation_xyz
'x, y, z'
'-x, -y, -z'

loop_
_atom_site_label
_atom_site_type_symbol
_atom_site_fract_x
_atom_site_fract_y
_atom_site_fract_z
_atom_site_U_iso_or_equiv
_atom_site_adp_type
_atom_site_occupancy
_atom_site_site_symmetry_order
_atom_site_calc_flag
_atom_site_refinement_flags_posn
_atom_site_refinement_flags_adp
_atom_site_refinement_flags_occupancy
_atom_site_disorder_assembly
_atom_site_disorder_group
Fe1 Fe 0.25752(4) 0.49660(3) 0.25599(2) 0.04176(13) Uani 1 1 d . . . . .
P1A P 0.7535(7) 0.0691(6) 0.3741(3) 0.0611(12) Uani 0.576(9) 1 d D . P A 1
P2 P 0.27898(11) 0.80672(10) 0.06082(5) 0.0816(3) Uani 1 1 d . . . . .
N8 N 0.3450(2) 0.3859(2) 0.18361(9) 0.0459(5) Uani 1 1 d . . . . .
N9 N 0.4133(2) 0.6065(2) 0.23646(11) 0.0529(5) Uani 1 1 d . . . . .
N4 N 0.3689(2) 0.4486(2) 0.32550(11) 0.0515(5) Uani 1 1 d . . . . .
N3 N 0.1867(2) 0.6100(2) 0.33228(9) 0.0444(5) Uani 1 1 d . . . . .
N7 N 0.1414(2) 0.3347(2) 0.24156(11) 0.0551(6) Uani 1 1 d . . . . .
N2 N 0.1121(3) 0.5955(2) 0.22299(10) 0.0564(6) Uani 1 1 d . . . . .
N17 N 0.7089(3) 0.7487(2) 0.47856(14) 0.0643(7) Uani 1 1 d . . . . .
N5 N 0.4639(3) 0.3672(3) 0.33138(14) 0.0665(7) Uani 1 1 d . . . . .
H5 H 0.5019 0.3179 0.3014 0.080 Uiso 1 1 calc R U . . .
F11 F 0.3973(3) 0.8977(3) 0.05184(13) 0.1166(10) Uani 1 1 d . . . . .
C3 C 0.0554(3) 0.6874(3) 0.26416(13) 0.0515(6) Uani 1 1 d . . . . .
N1 N 0.0634(4) 0.6046(3) 0.16879(12) 0.0759(8) Uani 1 1 d . . . . .
H1 H 0.0843 0.5564 0.1346 0.091 Uiso 1 1 calc R U . . .
F8 F 0.1580(3) 0.7173(3) 0.06752(15) 0.1179(10) Uani 1 1 d . . . . .
C4 C 0.0953(3) 0.6953(2) 0.32766(12) 0.0475(6) Uani 1 1 d . . . . .
N10 N 0.4711(3) 0.7169(2) 0.26178(14) 0.0687(7) Uani 1 1 d . . . . .
H10 H 0.4390 0.7701 0.2921 0.082 Uiso 1 1 calc R U . . .
F9 F 0.2593(3) 0.7649(3) -0.00993(13) 0.1406(14) Uani 1 1 d . . . . .
N18 N 0.8731(3) 0.4555(3) 0.34865(15) 0.0739(8) Uani 1 1 d . . . . .
N15 N 0.6468(3) 1.0968(3) 0.65099(16) 0.0776(9) Uani 1 1 d . . . . .
C8 C 0.2361(3) 0.6037(3) 0.38732(12) 0.0482(6) Uani 1 1 d . . . . .
C9 C 0.3375(3) 0.5077(3) 0.38233(12) 0.0512(6) Uani 1 1 d . . . . .
N16 N 0.7759(3) 0.7790(3) 0.52628(14) 0.0695(7) Uani 1 1 d . . . . .
F7 F 0.1750(3) 0.9142(3) 0.06295(17) 0.1282(11) Uani 1 1 d . . . . .
C20 C 0.4931(3) 0.5528(3) 0.19071(13) 0.0540(6) Uani 1 1 d . . . . .
N6 N 0.0392(3) 0.2867(3) 0.26787(13) 0.0688(7) Uani 1 1 d . . . . .
H6 H -0.0070 0.3279 0.2976 0.083 Uiso 1 1 calc R U . . .
C19 C 0.4518(3) 0.4283(3) 0.15775(12) 0.0502(6) Uani 1 1 d . . . . .
F6A F 0.6993(12) 0.1428(11) 0.4361(3) 0.157(5) Uani 0.576(9) 1 d D . P A 1
C14 C 0.1840(3) 0.2408(3) 0.19714(12) 0.0506(6) Uani 1 1 d . . . . .
C15 C 0.2968(3) 0.2707(2) 0.16150(12) 0.0475(6) Uani 1 1 d . . . . .
C7 C 0.1933(3) 0.6843(3) 0.44011(13) 0.0580(7) Uani 1 1 d . . . . .
H7 H 0.2278 0.6795 0.4780 0.070 Uiso 1 1 calc R U . . .
C5 C 0.0479(3) 0.7786(3) 0.37887(14) 0.0563(7) Uani 1 1 d . . . . .
H5A H -0.0159 0.8373 0.3753 0.068 Uiso 1 1 calc R U . . .
C18 C 0.5117(3) 0.3549(3) 0.10693(13) 0.0609(7) Uani 1 1 d . . . . .
H18 H 0.5848 0.3847 0.0889 0.073 Uiso 1 1 calc R U . . .
C38 C 0.7633(3) 0.6441(3) 0.43647(16) 0.0605(7) Uani 1 1 d . . . . .
C13 C 0.1104(3) 0.1326(3) 0.19598(16) 0.0666(8) Uani 1 1 d . . . . .
H13 H 0.1209 0.0550 0.1701 0.080 Uiso 1 1 calc R U . . .
C6 C 0.0988(3) 0.7713(3) 0.43544(13) 0.0605(7) Uani 1 1 d . . . . .
H6A H 0.0688 0.8257 0.4704 0.073 Uiso 1 1 calc R U . . .
C16 C 0.3528(3) 0.1933(3) 0.11101(13) 0.0551(7) Uani 1 1 d . . . . .
H16 H 0.3184 0.1137 0.0958 0.066 Uiso 1 1 calc R U . . .
C37 C 0.7266(3) 0.8877(3) 0.56727(16) 0.0640(8) Uani 1 1 d . . . . .
C17 C 0.4612(3) 0.2371(3) 0.08370(13) 0.0617(7) Uani 1 1 d . . . . .
H17 H 0.5001 0.1870 0.0496 0.074 Uiso 1 1 calc R U . . .
C39 C 0.7335(4) 0.6333(3) 0.37580(17) 0.0708(8) Uani 1 1 d . . . . .
H39 H 0.6751 0.6880 0.3634 0.085 Uiso 1 1 calc R U . . .
F12 F 0.2961(4) 0.8558(5) 0.13130(15) 0.1700(18) Uani 1 1 d . . . . .
C40 C 0.8428(4) 0.5565(3) 0.45349(18) 0.0703(8) Uani 1 1 d . . . . .
H40 H 0.8612 0.5597 0.4944 0.084 Uiso 1 1 calc R U . . .
C35 C 0.6482(3) 0.9739(3) 0.54905(18) 0.0698(8) Uani 1 1 d . . . . .
H35 H 0.6212 0.9631 0.5086 0.084 Uiso 1 1 calc R U . . .
C42 C 0.8946(4) 0.4634(3) 0.4079(2) 0.0761(10) Uani 1 1 d . . . . .
H42 H 0.9471 0.4032 0.4193 0.091 Uiso 1 1 calc R U . . .
C10 C 0.4130(3) 0.4621(4) 0.42408(17) 0.0715(9) Uani 1 1 d . . . . .
H10A H 0.4106 0.4871 0.4664 0.086 Uiso 1 1 calc R U . . .
C12 C 0.0186(4) 0.1664(4) 0.24185(18) 0.0769(10) Uani 1 1 d . . . . .
H12 H -0.0464 0.1147 0.2529 0.092 Uiso 1 1 calc R U . . .
C21 C 0.6029(4) 0.6306(4) 0.18773(18) 0.0780(10) Uani 1 1 d . . . . .
H21 H 0.6733 0.6157 0.1603 0.094 Uiso 1 1 calc R U . . .
C41 C 0.7928(4) 0.5389(3) 0.33372(18) 0.0750(9) Uani 1 1 d . . . . .
H41 H 0.7753 0.5336 0.2926 0.090 Uiso 1 1 calc R U . . .
C2 C -0.0298(4) 0.7549(4) 0.23504(18) 0.0753(9) Uani 1 1 d . . . . .
H2 H -0.0808 0.8232 0.2528 0.090 Uiso 1 1 calc R U . . .
C34 C 0.7248(4) 1.0134(4) 0.6673(2) 0.0849(11) Uani 1 1 d . . . . .
H34 H 0.7523 1.0275 0.7078 0.102 Uiso 1 1 calc R U . . .
F1A F 0.7807(10) 0.1946(6) 0.3557(5) 0.151(4) Uani 0.576(9) 1 d D . P A 1
C11 C 0.4915(4) 0.3732(4) 0.3901(2) 0.0800(10) Uani 1 1 d . . . . .
H11 H 0.5534 0.3251 0.4051 0.096 Uiso 1 1 calc R U . . .
F10 F 0.3833(4) 0.7028(3) 0.0566(3) 0.184(2) Uani 1 1 d . . . . .
C33 C 0.6101(4) 1.0772(3) 0.5923(2) 0.0772(10) Uani 1 1 d . . . . .
H33 H 0.5566 1.1356 0.5800 0.093 Uiso 1 1 calc R U . . .
C36 C 0.7677(4) 0.9069(4) 0.62769(19) 0.0810(10) Uani 1 1 d . . . . .
H36 H 0.8220 0.8503 0.6410 0.097 Uiso 1 1 calc R U . . .
C22 C 0.5849(4) 0.7328(4) 0.2336(2) 0.0813(11) Uani 1 1 d . . . . .
H22 H 0.6419 0.8016 0.2435 0.098 Uiso 1 1 calc R U . . .
C1 C -0.0222(4) 0.6989(5) 0.17491(19) 0.0891(12) Uani 1 1 d . . . . .
H1A H -0.0685 0.7221 0.1434 0.107 Uiso 1 1 calc R U . . .
C28A C 0.6734(7) 1.0091(4) 0.1444(3) 0.0833(4) Uani 0.500(5) 1 d DG . P B 1
C30A C 0.7419(6) 1.1210(6) 0.1487(3) 0.0833(4) Uani 0.500(5) 1 d DG . P B 1
H30A H 0.8140 1.1254 0.1233 0.100 Uiso 0.500(5) 1 calc R U P B 1
C32A C 0.7028(7) 1.2264(4) 0.1911(3) 0.0833(4) Uani 0.500(5) 1 d DG . P B 1
H32A H 0.7487 1.3013 0.1940 0.100 Uiso 0.500(5) 1 calc R U P B 1
N14A N 0.5950(8) 1.2198(5) 0.2291(3) 0.0833(4) Uani 0.500(5) 1 d DG . P B 1
C31A C 0.5265(6) 1.1079(6) 0.2247(3) 0.0833(4) Uani 0.500(5) 1 d DG . P B 1
H31A H 0.4544 1.1035 0.2502 0.100 Uiso 0.500(5) 1 calc R U P B 1
C29A C 0.5656(7) 1.0025(4) 0.1824(3) 0.0833(4) Uani 0.500(5) 1 d DG . P B 1
H29A H 0.5197 0.9276 0.1795 0.100 Uiso 0.500(5) 1 calc R U P B 1
F3A F 0.8063(12) -0.0006(8) 0.3110(4) 0.167(5) Uani 0.576(9) 1 d D . P A 1
N13A N 0.7103(8) 0.8949(7) 0.1051(3) 0.0833(4) Uani 0.500(5) 1 d D . P B 1
F4A F 0.7239(10) -0.0590(6) 0.3890(5) 0.124(3) Uani 0.576(9) 1 d D . P A 1
F2A F 0.6100(5) 0.0708(8) 0.3482(3) 0.117(2) Uani 0.576(9) 1 d D . P A 1
C27A C 0.8193(7) 0.7949(5) 0.0241(2) 0.0833(4) Uani 0.500(5) 1 d DG . P B 1
C25A C 0.7477(6) 0.6853(6) 0.0220(3) 0.0833(4) Uani 0.500(5) 1 d DG . P B 1
H25A H 0.6808 0.6828 0.0503 0.100 Uiso 0.500(5) 1 calc R U P B 1
C23A C 0.7761(8) 0.5795(5) -0.0224(3) 0.0833(4) Uani 0.500(5) 1 d DG . P B 1
H23A H 0.7282 0.5062 -0.0238 0.100 Uiso 0.500(5) 1 calc R U P B 1
N11A N 0.8761(8) 0.5833(6) -0.0647(3) 0.0833(4) Uani 0.500(5) 1 d DG . P B 1
C24A C 0.9476(7) 0.6929(7) -0.0626(3) 0.0833(4) Uani 0.500(5) 1 d DG . P B 1
H24A H 1.0145 0.6954 -0.0909 0.100 Uiso 0.500(5) 1 calc R U P B 1
C26A C 0.9193(6) 0.7987(5) -0.0182(3) 0.0833(4) Uani 0.500(5) 1 d DG . P B 1
H26A H 0.9672 0.8720 -0.0167 0.100 Uiso 0.500(5) 1 calc R U P B 1
F5A F 0.8961(6) 0.0728(11) 0.4023(5) 0.183(5) Uani 0.576(9) 1 d D . P A 1
N12A N 0.7910(8) 0.9078(7) 0.0657(3) 0.0833(4) Uani 0.500(5) 1 d D . P B 1
N12B N 0.7301(8) 0.8451(7) 0.0838(3) 0.0833(4) Uani 0.500(5) 1 d D . P B 2
C28B C 0.6973(7) 1.0342(5) 0.1384(3) 0.0833(4) Uani 0.500(5) 1 d DG . P B 2
C30B C 0.7513(6) 1.1532(6) 0.1574(3) 0.0833(4) Uani 0.500(5) 1 d DG . P B 2
H30B H 0.8273 1.1760 0.1387 0.100 Uiso 0.500(5) 1 calc R U P B 2
C32B C 0.6917(7) 1.2382(4) 0.2045(3) 0.0833(4) Uani 0.500(5) 1 d DG . P B 2
H32B H 0.7279 1.3179 0.2173 0.100 Uiso 0.500(5) 1 calc R U P B 2
N14B N 0.5782(7) 1.2042(5) 0.2326(3) 0.0833(4) Uani 0.500(5) 1 d DG . P B 2
C31B C 0.5242(6) 1.0851(6) 0.2135(3) 0.0833(4) Uani 0.500(5) 1 d DG . P B 2
H31B H 0.4482 1.0623 0.2323 0.100 Uiso 0.500(5) 1 calc R U P B 2
C29B C 0.5837(7) 1.0001(4) 0.1664(3) 0.0833(4) Uani 0.500(5) 1 d DG . P B 2
H29B H 0.5476 0.9205 0.1537 0.100 Uiso 0.500(5) 1 calc R U P B 2
N13B N 0.7599(8) 0.9534(7) 0.0869(3) 0.0833(4) Uani 0.500(5) 1 d D . P B 2
C27B C 0.7868(7) 0.7620(5) 0.0329(2) 0.0833(4) Uani 0.500(5) 1 d DG . P B 2
C25B C 0.7178(6) 0.6496(6) 0.0148(3) 0.0833(4) Uani 0.500(5) 1 d DG . P B 2
H25B H 0.6413 0.6345 0.0355 0.100 Uiso 0.500(5) 1 calc R U P B 2
C23B C 0.7632(8) 0.5598(5) -0.0343(3) 0.0833(4) Uani 0.500(5) 1 d DG . P B 2
H23B H 0.7170 0.4846 -0.0464 0.100 Uiso 0.500(5) 1 calc R U P B 2
N11B N 0.8775(8) 0.5824(6) -0.0652(3) 0.0833(4) Uani 0.500(5) 1 d DG . P B 2
C24B C 0.9465(6) 0.6947(7) -0.0470(3) 0.0833(4) Uani 0.500(5) 1 d DG . P B 2
H24B H 1.0230 0.7098 -0.0677 0.100 Uiso 0.500(5) 1 calc R U P B 2
C26B C 0.9011(6) 0.7846(5) 0.0020(3) 0.0833(4) Uani 0.500(5) 1 d DG . P B 2
H26B H 0.9473 0.8597 0.0142 0.100 Uiso 0.500(5) 1 calc R U P B 2
F3B F 0.8895(11) 0.0120(11) 0.3349(5) 0.118(4) Uani 0.424(9) 1 d D . P A 2
P1B P 0.7780(9) 0.0720(8) 0.3806(3) 0.0553(14) Uani 0.424(9) 1 d D . P A 2
F4B F 0.8228(14) -0.0067(10) 0.4263(4) 0.120(4) Uani 0.424(9) 1 d D . P A 2
F2B F 0.6778(16) -0.0312(14) 0.3501(7) 0.211(8) Uani 0.424(9) 1 d D . P A 2
F5B F 0.8784(11) 0.1733(10) 0.4127(4) 0.138(4) Uani 0.424(9) 1 d D . P A 2
F1B F 0.7388(15) 0.1557(13) 0.3369(5) 0.163(7) Uani 0.424(9) 1 d D . P A 2
F6B F 0.6691(11) 0.1325(10) 0.4283(5) 0.109(4) Uani 0.424(9) 1 d D . P A 2

loop_
_atom_site_aniso_label
_atom_site_aniso_U_11
_atom_site_aniso_U_22
_atom_site_aniso_U_33
_atom_site_aniso_U_23
_atom_site_aniso_U_13
_atom_site_aniso_U_12
Fe1 0.0486(2) 0.0370(2) 0.0357(2) -0.00102(14) 0.00640(15) 0.00816(15)
P1A 0.0600(19) 0.0518(14) 0.068(2) 0.0067(12) -0.0003(12) -0.0007(11)
P2 0.0805(6) 0.0711(6) 0.0850(6) 0.0002(5) 0.0263(5) -0.0078(5)
N8 0.0477(11) 0.0486(12) 0.0401(10) 0.0068(9) 0.0039(9) 0.0071(9)
N9 0.0548(13) 0.0408(11) 0.0582(13) 0.0009(10) -0.0033(10) 0.0032(9)
N4 0.0508(12) 0.0474(12) 0.0545(13) 0.0074(10) -0.0023(10) 0.0090(10)
N3 0.0461(11) 0.0450(11) 0.0400(10) 0.0049(8) -0.0005(8) 0.0000(9)
N7 0.0569(13) 0.0582(14) 0.0527(13) 0.0167(11) 0.0166(10) 0.0166(11)
N2 0.0768(16) 0.0507(13) 0.0393(11) 0.0052(9) -0.0062(11) -0.0063(11)
N17 0.0638(15) 0.0530(14) 0.0741(17) 0.0100(12) 0.0079(13) -0.0013(11)
N5 0.0570(14) 0.0577(15) 0.0842(19) 0.0143(13) -0.0076(13) 0.0146(12)
F11 0.114(2) 0.0987(18) 0.116(2) -0.0194(15) 0.0377(16) -0.0393(15)
C3 0.0512(14) 0.0537(15) 0.0496(14) 0.0117(12) 0.0001(11) -0.0013(11)
N1 0.104(2) 0.081(2) 0.0427(13) 0.0149(13) -0.0124(14) -0.0142(17)
F8 0.0986(18) 0.118(2) 0.151(3) 0.059(2) 0.0234(17) -0.0199(16)
C4 0.0456(13) 0.0467(13) 0.0476(13) 0.0050(11) 0.0040(10) 0.0007(10)
N10 0.0695(17) 0.0446(13) 0.0860(19) 0.0028(12) -0.0179(14) -0.0033(12)
F9 0.128(2) 0.167(3) 0.0933(18) -0.0405(19) 0.0394(17) -0.056(2)
N18 0.0763(18) 0.0623(16) 0.080(2) 0.0095(14) 0.0223(15) -0.0025(14)
N15 0.0649(17) 0.0576(16) 0.098(2) -0.0083(15) 0.0033(16) -0.0094(13)
C8 0.0505(14) 0.0516(14) 0.0402(12) 0.0060(11) 0.0017(10) -0.0038(11)
C9 0.0514(14) 0.0555(15) 0.0463(14) 0.0106(11) -0.0042(11) -0.0020(12)
N16 0.0669(16) 0.0573(15) 0.0791(19) 0.0043(13) 0.0021(14) 0.0035(12)
F7 0.117(2) 0.0827(17) 0.167(3) -0.0102(18) 0.010(2) 0.0055(15)
C20 0.0543(15) 0.0564(16) 0.0523(15) 0.0144(12) 0.0017(12) -0.0005(12)
N6 0.0586(15) 0.085(2) 0.0697(17) 0.0317(15) 0.0219(13) 0.0156(13)
C19 0.0505(14) 0.0579(15) 0.0427(13) 0.0119(11) 0.0039(11) 0.0055(12)
F6A 0.202(10) 0.176(8) 0.062(3) -0.044(4) -0.024(5) 0.068(7)
C14 0.0521(14) 0.0507(14) 0.0485(14) 0.0099(11) 0.0036(11) 0.0064(11)
C15 0.0513(14) 0.0481(14) 0.0422(13) 0.0080(10) 0.0018(11) 0.0074(11)
C7 0.0606(17) 0.0681(18) 0.0411(14) 0.0031(12) 0.0034(12) -0.0016(14)
C5 0.0526(15) 0.0550(16) 0.0571(16) 0.0030(13) 0.0098(12) 0.0061(12)
C18 0.0607(17) 0.0707(19) 0.0485(15) 0.0071(13) 0.0135(13) 0.0016(14)
C38 0.0564(16) 0.0517(16) 0.0712(19) 0.0089(14) 0.0097(14) -0.0028(13)
C13 0.0697(19) 0.0618(18) 0.0674(19) 0.0129(15) 0.0017(15) -0.0090(15)
C6 0.0641(17) 0.0638(18) 0.0467(15) -0.0026(13) 0.0123(13) 0.0034(14)
C16 0.0638(17) 0.0529(15) 0.0449(14) 0.0026(11) 0.0038(12) 0.0096(13)
C37 0.0581(17) 0.0542(16) 0.074(2) 0.0027(14) 0.0045(15) -0.0033(13)
C17 0.0668(18) 0.0681(19) 0.0455(14) 0.0021(13) 0.0109(13) 0.0137(15)
C39 0.072(2) 0.0645(19) 0.075(2) 0.0139(16) 0.0035(17) -0.0001(16)
F12 0.129(3) 0.290(6) 0.086(2) 0.033(3) 0.0092(18) -0.033(3)
C40 0.073(2) 0.0609(19) 0.074(2) 0.0105(16) 0.0032(17) 0.0003(15)
C35 0.0644(19) 0.0604(18) 0.081(2) 0.0085(16) -0.0008(16) -0.0017(15)
C42 0.074(2) 0.0588(19) 0.095(3) 0.0147(18) 0.0103(19) 0.0056(16)
C10 0.0630(19) 0.093(2) 0.0630(19) 0.0267(18) -0.0131(15) 0.0000(17)
C12 0.065(2) 0.091(3) 0.080(2) 0.031(2) 0.0072(17) -0.0113(18)
C21 0.068(2) 0.092(3) 0.078(2) 0.030(2) 0.0023(17) -0.0236(19)
C41 0.084(2) 0.067(2) 0.072(2) 0.0108(17) 0.0138(18) 0.0010(18)
C2 0.069(2) 0.085(2) 0.077(2) 0.0282(19) -0.0026(17) 0.0161(18)
C34 0.092(3) 0.069(2) 0.083(3) -0.0049(19) -0.006(2) -0.006(2)
F1A 0.157(7) 0.070(3) 0.238(12) 0.059(5) 0.036(7) -0.029(4)
C11 0.069(2) 0.082(2) 0.096(3) 0.035(2) -0.0170(19) 0.0131(18)
F10 0.105(2) 0.104(2) 0.343(7) 0.047(3) 0.008(3) 0.0150(19)
C33 0.065(2) 0.0567(19) 0.104(3) 0.0043(18) -0.0038(19) -0.0006(15)
C36 0.087(3) 0.065(2) 0.085(3) 0.0052(18) -0.010(2) 0.0071(18)
C22 0.082(2) 0.067(2) 0.097(3) 0.027(2) -0.021(2) -0.0266(18)
C1 0.092(3) 0.114(3) 0.071(2) 0.042(2) -0.022(2) 0.000(2)
C28A 0.1010(9) 0.0717(8) 0.0711(9) 0.0031(6) -0.0185(6) 0.0107(7)
C30A 0.1010(9) 0.0717(8) 0.0711(9) 0.0031(6) -0.0185(6) 0.0107(7)
C32A 0.1010(9) 0.0717(8) 0.0711(9) 0.0031(6) -0.0185(6) 0.0107(7)
N14A 0.1010(9) 0.0717(8) 0.0711(9) 0.0031(6) -0.0185(6) 0.0107(7)
C31A 0.1010(9) 0.0717(8) 0.0711(9) 0.0031(6) -0.0185(6) 0.0107(7)
C29A 0.1010(9) 0.0717(8) 0.0711(9) 0.0031(6) -0.0185(6) 0.0107(7)
F3A 0.212(10) 0.132(6) 0.133(7) -0.022(5) 0.107(7) -0.015(7)
N13A 0.1010(9) 0.0717(8) 0.0711(9) 0.0031(6) -0.0185(6) 0.0107(7)
F4A 0.159(7) 0.076(3) 0.155(7) 0.060(5) 0.041(6) 0.013(4)
F2A 0.087(3) 0.156(6) 0.114(4) 0.046(4) -0.022(3) -0.021(3)
C27A 0.1010(9) 0.0717(8) 0.0711(9) 0.0031(6) -0.0185(6) 0.0107(7)
C25A 0.1010(9) 0.0717(8) 0.0711(9) 0.0031(6) -0.0185(6) 0.0107(7)
C23A 0.1010(9) 0.0717(8) 0.0711(9) 0.0031(6) -0.0185(6) 0.0107(7)
N11A 0.1010(9) 0.0717(8) 0.0711(9) 0.0031(6) -0.0185(6) 0.0107(7)
C24A 0.1010(9) 0.0717(8) 0.0711(9) 0.0031(6) -0.0185(6) 0.0107(7)
C26A 0.1010(9) 0.0717(8) 0.0711(9) 0.0031(6) -0.0185(6) 0.0107(7)
F5A 0.076(4) 0.187(9) 0.259(12) -0.004(9) -0.063(5) 0.017(5)
N12A 0.1010(9) 0.0717(8) 0.0711(9) 0.0031(6) -0.0185(6) 0.0107(7)
N12B 0.1010(9) 0.0717(8) 0.0711(9) 0.0031(6) -0.0185(6) 0.0107(7)
C28B 0.1010(9) 0.0717(8) 0.0711(9) 0.0031(6) -0.0185(6) 0.0107(7)
C30B 0.1010(9) 0.0717(8) 0.0711(9) 0.0031(6) -0.0185(6) 0.0107(7)
C32B 0.1010(9) 0.0717(8) 0.0711(9) 0.0031(6) -0.0185(6) 0.0107(7)
N14B 0.1010(9) 0.0717(8) 0.0711(9) 0.0031(6) -0.0185(6) 0.0107(7)
C31B 0.1010(9) 0.0717(8) 0.0711(9) 0.0031(6) -0.0185(6) 0.0107(7)
C29B 0.1010(9) 0.0717(8) 0.0711(9) 0.0031(6) -0.0185(6) 0.0107(7)
N13B 0.1010(9) 0.0717(8) 0.0711(9) 0.0031(6) -0.0185(6) 0.0107(7)
C27B 0.1010(9) 0.0717(8) 0.0711(9) 0.0031(6) -0.0185(6) 0.0107(7)
C25B 0.1010(9) 0.0717(8) 0.0711(9) 0.0031(6) -0.0185(6) 0.0107(7)
C23B 0.1010(9) 0.0717(8) 0.0711(9) 0.0031(6) -0.0185(6) 0.0107(7)
N11B 0.1010(9) 0.0717(8) 0.0711(9) 0.0031(6) -0.0185(6) 0.0107(7)
C24B 0.1010(9) 0.0717(8) 0.0711(9) 0.0031(6) -0.0185(6) 0.0107(7)
C26B 0.1010(9) 0.0717(8) 0.0711(9) 0.0031(6) -0.0185(6) 0.0107(7)
F3B 0.141(8) 0.121(7) 0.109(7) 0.059(6) 0.072(6) 0.060(6)
P1B 0.064(3) 0.054(2) 0.0475(16) 0.0094(13) 0.0054(19) 0.0069(18)
F4B 0.172(10) 0.113(6) 0.094(5) 0.057(5) 0.054(6) 0.070(6)
F2B 0.195(14) 0.175(15) 0.211(14) -0.059(11) -0.010(12) -0.109(12)
F5B 0.147(8) 0.116(7) 0.135(7) 0.001(5) -0.018(6) -0.049(6)
F1B 0.208(14) 0.220(14) 0.091(5) 0.090(8) 0.003(6) 0.116(11)
F6B 0.089(5) 0.110(7) 0.141(9) 0.049(6) 0.060(5) 0.050(4)

loop_
_atom_type_symbol
_atom_type_description
_atom_type_scat_dispersion_real
_atom_type_scat_dispersion_imag
_atom_type_scat_source
C C 0.0181 0.0091 'International Tables Vol C Tables 4.2.6.8 and 6.1.1.4'
H H 0.0000 0.0000 'International Tables Vol C Tables 4.2.6.8 and 6.1.1.4'
N N 0.0311 0.0180 'International Tables Vol C Tables 4.2.6.8 and 6.1.1.4'
F F 0.0727 0.0534 'International Tables Vol C Tables 4.2.6.8 and 6.1.1.4'
P P 0.2955 0.4335 'International Tables Vol C Tables 4.2.6.8 and 6.1.1.4'
Fe Fe -1.1336 3.1974 'International Tables Vol C Tables 4.2.6.8 and 6.1.1.4'

loop_
_exptl_crystal_face_index_h
_exptl_crystal_face_index_k
_exptl_crystal_face_index_l
_exptl_crystal_face_perp_dist
6 0 1 0.0598
0 7 -4 0.2773
0 0 -14 0.0551
0 0 14 0.0605
3 -5 10 0.2142
4 -6 -2 0.2370
-3 5 -9 0.2272
-6 0 -1 0.0664
-6 -2 0 0.0788
-6 -3 0 0.0823
-6 2 -3 0.1515
4 -5 4 0.2238

loop_
_geom_angle_atom_site_label_1
_geom_angle_atom_site_label_2
_geom_angle_atom_site_label_3
_geom_angle
_geom_angle_site_symmetry_1
_geom_angle_site_symmetry_3
_geom_angle_publ_flag
N8 Fe1 N9 76.95(9) . . ?
N8 Fe1 N4 99.15(9) . . ?
N8 Fe1 N3 174.69(9) . . ?
N8 Fe1 N7 76.90(9) . . ?
N8 Fe1 N2 107.41(9) . . ?
N9 Fe1 N4 91.17(10) . . ?
N9 Fe1 N7 153.85(9) . . ?
N3 Fe1 N9 99.75(9) . . ?
N3 Fe1 N4 76.63(9) . . ?
N3 Fe1 N7 106.34(9) . . ?
N3 Fe1 N2 76.82(9) . . ?
N7 Fe1 N4 93.16(10) . . ?
N2 Fe1 N9 94.07(10) . . ?
N2 Fe1 N4 153.44(9) . . ?
N2 Fe1 N7 93.49(10) . . ?
F6A P1A F3A 177.9(8) . . ?
F6A P1A F5A 90.1(7) . . ?
F1A P1A F6A 88.9(7) . . ?
F1A P1A F3A 89.3(6) . . ?
F1A P1A F5A 90.8(7) . . ?
F3A P1A F5A 90.9(6) . . ?
F4A P1A F6A 93.4(7) . . ?
F4A P1A F1A 177.1(7) . . ?
F4A P1A F3A 88.4(6) . . ?
F4A P1A F5A 91.1(6) . . ?
F2A P1A F6A 87.5(5) . . ?
F2A P1A F1A 88.1(5) . . ?
F2A P1A F3A 91.5(6) . . ?
F2A P1A F4A 90.1(5) . . ?
F2A P1A F5A 177.4(7) . . ?
F8 P2 F11 177.7(2) . . ?
F9 P2 F11 90.49(16) . . ?
F9 P2 F8 87.67(17) . . ?
F9 P2 F7 90.0(2) . . ?
F7 P2 F11 90.21(18) . . ?
F7 P2 F8 88.43(17) . . ?
F12 P2 F11 88.26(19) . . ?
F12 P2 F8 93.5(2) . . ?
F12 P2 F9 176.9(3) . . ?
F12 P2 F7 87.1(2) . . ?
F10 P2 F11 88.27(19) . . ?
F10 P2 F8 93.04(19) . . ?
F10 P2 F9 88.4(3) . . ?
F10 P2 F7 177.8(3) . . ?
F10 P2 F12 94.4(3) . . ?
C19 N8 Fe1 119.63(18) . . ?
C15 N8 Fe1 119.90(18) . . ?
C15 N8 C19 120.5(2) . . ?
N10 N9 Fe1 137.6(2) . . ?
C20 N9 Fe1 115.82(18) . . ?
C20 N9 N10 106.0(3) . . ?
N5 N4 Fe1 138.2(2) . . ?
C9 N4 Fe1 115.76(18) . . ?
C9 N4 N5 105.9(2) . . ?
C4 N3 Fe1 119.72(17) . . ?
C4 N3 C8 120.3(2) . . ?
C8 N3 Fe1 119.94(18) . . ?
N6 N7 Fe1 139.0(2) . . ?
C14 N7 Fe1 115.35(19) . . ?
C14 N7 N6 105.2(3) . . ?
C3 N2 Fe1 116.00(18) . . ?
N1 N2 Fe1 137.7(2) . . ?
N1 N2 C3 105.9(3) . . ?
N16 N17 C38 112.6(3) . . ?
N4 N5 H5 124.6 . . ?
C11 N5 N4 110.9(3) . . ?
C11 N5 H5 124.6 . . ?
N2 C3 C4 115.3(2) . . ?
N2 C3 C2 110.1(3) . . ?
C2 C3 C4 134.6(3) . . ?
N2 N1 H1 124.6 . . ?
N2 N1 C1 110.9(3) . . ?
C1 N1 H1 124.6 . . ?
N3 C4 C3 111.7(2) . . ?
N3 C4 C5 121.6(3) . . ?
C5 C4 C3 126.7(3) . . ?
N9 N10 H10 124.5 . . ?
C22 N10 N9 110.9(3) . . ?
C22 N10 H10 124.5 . . ?
C41 N18 C42 117.1(3) . . ?
C34 N15 C33 117.6(3) . . ?
N3 C8 C9 111.8(2) . . ?
N3 C8 C7 121.0(3) . . ?
C7 C8 C9 127.2(3) . . ?
N4 C9 C8 115.8(2) . . ?
N4 C9 C10 109.9(3) . . ?
C10 C9 C8 134.3(3) . . ?
N17 N16 C37 113.0(3) . . ?
N9 C20 C19 115.5(2) . . ?
N9 C20 C21 109.7(3) . . ?
C21 C20 C19 134.7(3) . . ?
N7 N6 H6 124.3 . . ?
C12 N6 N7 111.3(3) . . ?
C12 N6 H6 124.3 . . ?
N8 C19 C20 111.8(2) . . ?
N8 C19 C18 120.7(3) . . ?
C18 C19 C20 127.5(3) . . ?
N7 C14 C15 115.5(2) . . ?
N7 C14 C13 111.1(3) . . ?
C13 C14 C15 133.4(3) . . ?
N8 C15 C14 112.1(2) . . ?
N8 C15 C16 121.3(3) . . ?
C16 C15 C14 126.6(3) . . ?
C8 C7 H7 120.6 . . ?
C6 C7 C8 118.8(3) . . ?
C6 C7 H7 120.6 . . ?
C4 C5 H5A 121.1 . . ?
C6 C5 C4 117.9(3) . . ?
C6 C5 H5A 121.1 . . ?
C19 C18 H18 120.5 . . ?
C17 C18 C19 118.9(3) . . ?
C17 C18 H18 120.5 . . ?
C39 C38 N17 116.8(3) . . ?
C39 C38 C40 119.3(3) . . ?
C40 C38 N17 123.9(3) . . ?
C14 C13 H13 127.8 . . ?
C12 C13 C14 104.4(3) . . ?
C12 C13 H13 127.8 . . ?
C7 C6 C5 120.5(3) . . ?
C7 C6 H6A 119.8 . . ?
C5 C6 H6A 119.8 . . ?
C15 C16 H16 120.8 . . ?
C17 C16 C15 118.4(3) . . ?
C17 C16 H16 120.8 . . ?
C35 C37 N16 123.4(3) . . ?
C35 C37 C36 119.8(3) . . ?
C36 C37 N16 116.7(3) . . ?
C18 C17 C16 120.2(3) . . ?
C18 C17 H17 119.9 . . ?
C16 C17 H17 119.9 . . ?
C38 C39 H39 120.9 . . ?
C38 C39 C41 118.2(4) . . ?
C41 C39 H39 120.9 . . ?
C38 C40 H40 121.0 . . ?
C38 C40 C42 118.1(4) . . ?
C42 C40 H40 121.0 . . ?
C37 C35 H35 120.8 . . ?
C37 C35 C33 118.4(4) . . ?
C33 C35 H35 120.8 . . ?
N18 C42 C40 123.5(4) . . ?
N18 C42 H42 118.3 . . ?
C40 C42 H42 118.3 . . ?
C9 C10 H10A 127.3 . . ?
C11 C10 C9 105.4(3) . . ?
C11 C10 H10A 127.3 . . ?
N6 C12 C13 108.0(3) . . ?
N6 C12 H12 126.0 . . ?
C13 C12 H12 126.0 . . ?
C20 C21 H21 127.4 . . ?
C22 C21 C20 105.3(3) . . ?
C22 C21 H21 127.4 . . ?
N18 C41 C39 123.8(4) . . ?
N18 C41 H41 118.1 . . ?
C39 C41 H41 118.1 . . ?
C3 C2 H2 127.6 . . ?
C1 C2 C3 104.8(3) . . ?
C1 C2 H2 127.6 . . ?
N15 C34 H34 118.0 . . ?
N15 C34 C36 123.9(4) . . ?
C36 C34 H34 118.0 . . ?
N5 C11 C10 107.9(3) . . ?
N5 C11 H11 126.1 . . ?
C10 C11 H11 126.1 . . ?
N15 C33 C35 122.9(4) . . ?
N15 C33 H33 118.5 . . ?
C35 C33 H33 118.5 . . ?
C37 C36 H36 121.3 . . ?
C34 C36 C37 117.3(4) . . ?
C34 C36 H36 121.3 . . ?
N10 C22 C21 108.0(3) . . ?
N10 C22 H22 126.0 . . ?
C21 C22 H22 126.0 . . ?
N1 C1 C2 108.4(3) . . ?
N1 C1 H1A 125.8 . . ?
C2 C1 H1A 125.8 . . ?
C30A C28A C29A 120.0 . . ?
C30A C28A N13A 124.2(5) . . ?
C29A C28A N13A 115.7(5) . . ?
C28A C30A H30A 120.0 . . ?
C28A C30A C32A 120.0 . . ?
C32A C30A H30A 120.0 . . ?
C30A C32A H32A 120.0 . . ?
N14A C32A C30A 120.0 . . ?
N14A C32A H32A 120.0 . . ?
C32A N14A C31A 120.0 . . ?
N14A C31A H31A 120.0 . . ?
N14A C31A C29A 120.0 . . ?
C29A C31A H31A 120.0 . . ?
C28A C29A H29A 120.0 . . ?
C31A C29A C28A 120.0 . . ?
C31A C29A H29A 120.0 . . ?
N12A N13A C28A 113.4(8) . . ?
C25A C27A C26A 120.0 . . ?
C25A C27A N12A 123.1(5) . . ?
C26A C27A N12A 116.8(5) . . ?
C27A C25A H25A 120.0 . . ?
C23A C25A C27A 120.0 . . ?
C23A C25A H25A 120.0 . . ?
C25A C23A H23A 120.0 . . ?
N11A C23A C25A 120.0 . . ?
N11A C23A H23A 120.0 . . ?
C23A N11A C24A 120.0 . . ?
N11A C24A H24A 120.0 . . ?
N11A C24A C26A 120.0 . . ?
C26A C24A H24A 120.0 . . ?
C27A C26A H26A 120.0 . . ?
C24A C26A C27A 120.0 . . ?
C24A C26A H26A 120.0 . . ?
N13A N12A C27A 112.9(8) . . ?
N13B N12B C27B 113.5(8) . . ?
C30B C28B C29B 120.0 . . ?
C30B C28B N13B 116.8(5) . . ?
C29B C28B N13B 123.1(5) . . ?
C28B C30B H30B 120.0 . . ?
C28B C30B C32B 120.0 . . ?
C32B C30B H30B 120.0 . . ?
C30B C32B H32B 120.0 . . ?
N14B C32B C30B 120.0 . . ?
N14B C32B H32B 120.0 . . ?
C32B N14B C31B 120.0 . . ?
N14B C31B H31B 120.0 . . ?
C29B C31B N14B 120.0 . . ?
C29B C31B H31B 120.0 . . ?
C28B C29B H29B 120.0 . . ?
C31B C29B C28B 120.0 . . ?
C31B C29B H29B 120.0 . . ?
N12B N13B C28B 111.4(8) . . ?
C25B C27B N12B 114.2(5) . . ?
C25B C27B C26B 120.0 . . ?
C26B C27B N12B 125.8(5) . . ?
C27B C25B H25B 120.0 . . ?
C27B C25B C23B 120.0 . . ?
C23B C25B H25B 120.0 . . ?
C25B C23B H23B 120.0 . . ?
N11B C23B C25B 120.0 . . ?
N11B C23B H23B 120.0 . . ?
C23B N11B C24B 120.0 . . ?
N11B C24B H24B 120.0 . . ?
N11B C24B C26B 120.0 . . ?
C26B C24B H24B 120.0 . . ?
C27B C26B H26B 120.0 . . ?
C24B C26B C27B 120.0 . . ?
C24B C26B H26B 120.0 . . ?
F3B P1B F6B 178.1(9) . . ?
F4B P1B F3B 90.4(6) . . ?
F4B P1B F6B 88.1(6) . . ?
F2B P1B F3B 90.4(8) . . ?
F2B P1B F4B 90.8(8) . . ?
F2B P1B F5B 178.2(10) . . ?
F2B P1B F1B 92.3(10) . . ?
F2B P1B F6B 90.9(8) . . ?
F5B P1B F3B 90.1(7) . . ?
F5B P1B F4B 87.5(7) . . ?
F5B P1B F6B 88.6(7) . . ?
F1B P1B F3B 89.6(7) . . ?
F1B P1B F4B 176.9(10) . . ?
F1B P1B F5B 89.4(8) . . ?
F1B P1B F6B 91.8(7) . . ?

loop_
_geom_bond_atom_site_label_1
_geom_bond_atom_site_label_2
_geom_bond_distance
_geom_bond_site_symmetry_2
_geom_bond_publ_flag
Fe1 N8 2.015(2) . ?
Fe1 N9 2.071(2) . ?
Fe1 N4 2.083(2) . ?
Fe1 N3 2.022(2) . ?
Fe1 N7 2.083(3) . ?
Fe1 N2 2.061(3) . ?
P1A F6A 1.553(8) . ?
P1A F1A 1.552(8) . ?
P1A F3A 1.553(8) . ?
P1A F4A 1.550(7) . ?
P1A F2A 1.548(8) . ?
P1A F5A 1.555(7) . ?
P2 F11 1.586(3) . ?
P2 F8 1.581(3) . ?
P2 F9 1.566(3) . ?
P2 F7 1.580(3) . ?
P2 F12 1.565(4) . ?
P2 F10 1.547(4) . ?
N8 C19 1.347(4) . ?
N8 C15 1.341(4) . ?
N9 N10 1.347(3) . ?
N9 C20 1.339(4) . ?
N4 N5 1.340(3) . ?
N4 C9 1.340(4) . ?
N3 C4 1.340(3) . ?
N3 C8 1.348(3) . ?
N7 N6 1.345(4) . ?
N7 C14 1.343(3) . ?
N2 C3 1.344(4) . ?
N2 N1 1.336(4) . ?
N17 N16 1.241(4) . ?
N17 C38 1.434(4) . ?
N5 H5 0.8600 . ?
N5 C11 1.336(5) . ?
C3 C4 1.465(4) . ?
C3 C2 1.392(5) . ?
N1 H1 0.8600 . ?
N1 C1 1.338(5) . ?
C4 C5 1.393(4) . ?
N10 H10 0.8600 . ?
N10 C22 1.334(5) . ?
N18 C42 1.334(5) . ?
N18 C41 1.326(5) . ?
N15 C34 1.325(5) . ?
N15 C33 1.339(5) . ?
C8 C9 1.461(4) . ?
C8 C7 1.388(4) . ?
C9 C10 1.386(4) . ?
N16 C37 1.434(4) . ?
C20 C19 1.462(4) . ?
C20 C21 1.396(5) . ?
N6 H6 0.8600 . ?
N6 C12 1.339(5) . ?
C19 C18 1.388(4) . ?
C14 C15 1.464(4) . ?
C14 C13 1.390(4) . ?
C15 C16 1.385(4) . ?
C7 H7 0.9300 . ?
C7 C6 1.376(5) . ?
C5 H5A 0.9300 . ?
C5 C6 1.388(5) . ?
C18 H18 0.9300 . ?
C18 C17 1.377(5) . ?
C38 C39 1.375(5) . ?
C38 C40 1.376(5) . ?
C13 H13 0.9300 . ?
C13 C12 1.376(5) . ?
C6 H6A 0.9300 . ?
C16 H16 0.9300 . ?
C16 C17 1.384(5) . ?
C37 C35 1.370(5) . ?
C37 C36 1.388(5) . ?
C17 H17 0.9300 . ?
C39 H39 0.9300 . ?
C39 C41 1.382(5) . ?
C40 H40 0.9300 . ?
C40 C42 1.386(5) . ?
C35 H35 0.9300 . ?
C35 C33 1.381(5) . ?
C42 H42 0.9300 . ?
C10 H10A 0.9300 . ?
C10 C11 1.361(6) . ?
C12 H12 0.9300 . ?
C21 H21 0.9300 . ?
C21 C22 1.362(6) . ?
C41 H41 0.9300 . ?
C2 H2 0.9300 . ?
C2 C1 1.359(6) . ?
C34 H34 0.9300 . ?
C34 C36 1.381(5) . ?
C11 H11 0.9300 . ?
C33 H33 0.9300 . ?
C36 H36 0.9300 . ?
C22 H22 0.9300 . ?
C1 H1A 0.9300 . ?
C28A C30A 1.3900 . ?
C28A C29A 1.3900 . ?
C28A N13A 1.422(8) . ?
C30A H30A 0.9300 . ?
C30A C32A 1.3900 . ?
C32A H32A 0.9300 . ?
C32A N14A 1.3900 . ?
N14A C31A 1.3900 . ?
C31A H31A 0.9300 . ?
C31A C29A 1.3900 . ?
C29A H29A 0.9300 . ?
N13A N12A 1.232(11) . ?
C27A C25A 1.3900 . ?
C27A C26A 1.3900 . ?
C27A N12A 1.412(8) . ?
C25A H25A 0.9300 . ?
C25A C23A 1.3900 . ?
C23A H23A 0.9300 . ?
C23A N11A 1.3900 . ?
N11A C24A 1.3900 . ?
C24A H24A 0.9300 . ?
C24A C26A 1.3900 . ?
C26A H26A 0.9300 . ?
N12B N13B 1.216(11) . ?
N12B C27B 1.422(8) . ?
C28B C30B 1.3900 . ?
C28B C29B 1.3900 . ?
C28B N13B 1.444(8) . ?
C30B H30B 0.9300 . ?
C30B C32B 1.3900 . ?
C32B H32B 0.9300 . ?
C32B N14B 1.3900 . ?
N14B C31B 1.3900 . ?
C31B H31B 0.9300 . ?
C31B C29B 1.3900 . ?
C29B H29B 0.9300 . ?
C27B C25B 1.3900 . ?
C27B C26B 1.3900 . ?
C25B H25B 0.9300 . ?
C25B C23B 1.3900 . ?
C23B H23B 0.9300 . ?
C23B N11B 1.3900 . ?
N11B C24B 1.3900 . ?
C24B H24B 0.9300 . ?
C24B C26B 1.3900 . ?
C26B H26B 0.9300 . ?
F3B P1B 1.568(9) . ?
P1B F4B 1.555(9) . ?
P1B F2B 1.545(9) . ?
P1B F5B 1.546(9) . ?
P1B F1B 1.545(9) . ?
P1B F6B 1.579(8) . ?

loop_
_geom_torsion_atom_site_label_1
_geom_torsion_atom_site_label_2
_geom_torsion_atom_site_label_3
_geom_torsion_atom_site_label_4
_geom_torsion
_geom_torsion_site_symmetry_1
_geom_torsion_site_symmetry_2
_geom_torsion_site_symmetry_3
_geom_torsion_site_symmetry_4
_geom_torsion_publ_flag
Fe1 N8 C19 C20 3.3(3) . . . . ?
Fe1 N8 C19 C18 -178.4(2) . . . . ?
Fe1 N8 C15 C14 -2.1(3) . . . . ?
Fe1 N8 C15 C16 178.6(2) . . . . ?
Fe1 N9 N10 C22 169.6(3) . . . . ?
Fe1 N9 C20 C19 5.2(3) . . . . ?
Fe1 N9 C20 C21 -172.2(2) . . . . ?
Fe1 N4 N5 C11 -175.2(3) . . . . ?
Fe1 N4 C9 C8 -4.1(3) . . . . ?
Fe1 N4 C9 C10 176.5(2) . . . . ?
Fe1 N3 C4 C3 2.7(3) . . . . ?
Fe1 N3 C4 C5 -177.3(2) . . . . ?
Fe1 N3 C8 C9 -1.2(3) . . . . ?
Fe1 N3 C8 C7 177.2(2) . . . . ?
Fe1 N7 N6 C12 -170.5(3) . . . . ?
Fe1 N7 C14 C15 -6.2(3) . . . . ?
Fe1 N7 C14 C13 172.6(2) . . . . ?
Fe1 N2 C3 C4 -6.2(3) . . . . ?
Fe1 N2 C3 C2 173.6(2) . . . . ?
Fe1 N2 N1 C1 -171.7(3) . . . . ?
N8 C19 C18 C17 -0.7(5) . . . . ?
N8 C15 C16 C17 0.4(4) . . . . ?
N9 N10 C22 C21 0.6(4) . . . . ?
N9 C20 C19 N8 -5.5(4) . . . . ?
N9 C20 C19 C18 176.4(3) . . . . ?
N9 C20 C21 C22 -0.1(4) . . . . ?
N4 N5 C11 C10 -0.6(4) . . . . ?
N4 C9 C10 C11 0.1(4) . . . . ?
N3 C4 C5 C6 0.3(4) . . . . ?
N3 C8 C9 N4 3.5(4) . . . . ?
N3 C8 C9 C10 -177.3(3) . . . . ?
N3 C8 C7 C6 0.1(4) . . . . ?
N7 N6 C12 C13 -0.3(4) . . . . ?
N7 C14 C15 N8 5.4(3) . . . . ?
N7 C14 C15 C16 -175.3(3) . . . . ?
N7 C14 C13 C12 0.9(4) . . . . ?
N2 C3 C4 N3 2.4(4) . . . . ?
N2 C3 C4 C5 -177.5(3) . . . . ?
N2 C3 C2 C1 0.3(4) . . . . ?
N2 N1 C1 C2 0.5(5) . . . . ?
N17 N16 C37 C35 -22.0(5) . . . . ?
N17 N16 C37 C36 161.2(3) . . . . ?
N17 C38 C39 C41 175.1(3) . . . . ?
N17 C38 C40 C42 -176.7(3) . . . . ?
N5 N4 C9 C8 179.0(2) . . . . ?
N5 N4 C9 C10 -0.4(3) . . . . ?
C3 N2 N1 C1 -0.3(4) . . . . ?
C3 C4 C5 C6 -179.8(3) . . . . ?
C3 C2 C1 N1 -0.5(5) . . . . ?
N1 N2 C3 C4 -179.8(2) . . . . ?
N1 N2 C3 C2 0.0(4) . . . . ?
C4 N3 C8 C9 -178.0(2) . . . . ?
C4 N3 C8 C7 0.4(4) . . . . ?
C4 C3 C2 C1 -179.9(3) . . . . ?
C4 C5 C6 C7 0.1(5) . . . . ?
N10 N9 C20 C19 177.9(2) . . . . ?
N10 N9 C20 C21 0.4(4) . . . . ?
N15 C34 C36 C37 0.4(7) . . . . ?
C8 N3 C4 C3 179.5(2) . . . . ?
C8 N3 C4 C5 -0.5(4) . . . . ?
C8 C9 C10 C11 -179.2(3) . . . . ?
C8 C7 C6 C5 -0.3(5) . . . . ?
C9 N4 N5 C11 0.6(4) . . . . ?
C9 C8 C7 C6 178.2(3) . . . . ?
C9 C10 C11 N5 0.3(4) . . . . ?
N16 N17 C38 C39 -154.7(3) . . . . ?
N16 N17 C38 C40 24.9(4) . . . . ?
N16 C37 C35 C33 -177.9(3) . . . . ?
N16 C37 C36 C34 177.8(4) . . . . ?
C20 N9 N10 C22 -0.6(4) . . . . ?
C20 C19 C18 C17 177.2(3) . . . . ?
C20 C21 C22 N10 -0.3(4) . . . . ?
N6 N7 C14 C15 -179.9(2) . . . . ?
N6 N7 C14 C13 -1.1(3) . . . . ?
C19 N8 C15 C14 177.9(2) . . . . ?
C19 N8 C15 C16 -1.4(4) . . . . ?
C19 C20 C21 C22 -176.8(3) . . . . ?
C19 C18 C17 C16 -0.3(5) . . . . ?
C14 N7 N6 C12 0.9(4) . . . . ?
C14 C15 C16 C17 -178.9(3) . . . . ?
C14 C13 C12 N6 -0.3(4) . . . . ?
C15 N8 C19 C20 -176.7(2) . . . . ?
C15 N8 C19 C18 1.6(4) . . . . ?
C15 C14 C13 C12 179.4(3) . . . . ?
C15 C16 C17 C18 0.5(5) . . . . ?
C7 C8 C9 N4 -174.8(3) . . . . ?
C7 C8 C9 C10 4.5(6) . . . . ?
C38 N17 N16 C37 176.7(3) . . . . ?
C38 C39 C41 N18 2.4(6) . . . . ?
C38 C40 C42 N18 1.1(6) . . . . ?
C13 C14 C15 N8 -173.0(3) . . . . ?
C13 C14 C15 C16 6.3(5) . . . . ?
C37 C35 C33 N15 0.2(6) . . . . ?
C39 C38 C40 C42 2.8(5) . . . . ?
C40 C38 C39 C41 -4.5(5) . . . . ?
C35 C37 C36 C34 0.9(6) . . . . ?
C42 N18 C41 C39 1.3(6) . . . . ?
C21 C20 C19 N8 171.1(3) . . . . ?
C21 C20 C19 C18 -7.0(6) . . . . ?
C41 N18 C42 C40 -3.1(6) . . . . ?
C2 C3 C4 N3 -177.4(3) . . . . ?
C2 C3 C4 C5 2.7(6) . . . . ?
C34 N15 C33 C35 1.1(6) . . . . ?
C33 N15 C34 C36 -1.4(6) . . . . ?
C36 C37 C35 C33 -1.3(5) . . . . ?
C28A C30A C32A N14A 0.0 . . . . ?
C28A N13A N12A C27A -175.5(6) . . . . ?
C30A C28A C29A C31A 0.0 . . . . ?
C30A C28A N13A N12A -14.7(9) . . . . ?
C30A C32A N14A C31A 0.0 . . . . ?
C32A N14A C31A C29A 0.0 . . . . ?
N14A C31A C29A C28A 0.0 . . . . ?
C29A C28A C30A C32A 0.0 . . . . ?
C29A C28A N13A N12A 169.0(6) . . . . ?
N13A C28A C30A C32A -176.2(8) . . . . ?
N13A C28A C29A C31A 176.5(7) . . . . ?
C27A C25A C23A N11A 0.0 . . . . ?
C25A C27A C26A C24A 0.0 . . . . ?
C25A C27A N12A N13A 9.8(9) . . . . ?
C25A C23A N11A C24A 0.0 . . . . ?
C23A N11A C24A C26A 0.0 . . . . ?
N11A C24A C26A C27A 0.0 . . . . ?
C26A C27A C25A C23A 0.0 . . . . ?
C26A C27A N12A N13A -173.8(5) . . . . ?
N12A C27A C25A C23A 176.3(7) . . . . ?
N12A C27A C26A C24A -176.5(6) . . . . ?
N12B C27B C25B C23B -179.7(6) . . . . ?
N12B C27B C26B C24B 179.6(7) . . . . ?
C28B C30B C32B N14B 0.0 . . . . ?
C30B C28B C29B C31B 0.0 . . . . ?
C30B C28B N13B N12B 162.2(6) . . . . ?
C30B C32B N14B C31B 0.0 . . . . ?
C32B N14B C31B C29B 0.0 . . . . ?
N14B C31B C29B C28B 0.0 . . . . ?
C29B C28B C30B C32B 0.0 . . . . ?
C29B C28B N13B N12B -21.4(9) . . . . ?
N13B N12B C27B C25B -156.7(6) . . . . ?
N13B N12B C27B C26B 23.6(9) . . . . ?
N13B C28B C30B C32B 176.6(7) . . . . ?
N13B C28B C29B C31B -176.3(8) . . . . ?
C27B N12B N13B C28B 178.5(6) . . . . ?
C27B C25B C23B N11B 0.0 . . . . ?
C25B C27B C26B C24B 0.0 . . . . ?
C25B C23B N11B C24B 0.0 . . . . ?
C23B N11B C24B C26B 0.0 . . . . ?
N11B C24B C26B C27B 0.0 . . . . ?
C26B C27B C25B C23B 0.0 . . . . ?

loop_
_exptl_oxdiff_crystal_face_indexfrac_h
_exptl_oxdiff_crystal_face_indexfrac_k
_exptl_oxdiff_crystal_face_indexfrac_l
_exptl_oxdiff_crystal_face_x
_exptl_oxdiff_crystal_face_y
_exptl_oxdiff_crystal_face_z
6.4482 0.2127 1.3164 0.2776 0.7873 0.5505
-0.0239 7.1441 -4.3556 0.1922 0.5415 -0.8184
0.4262 -0.1093 -14.1609 0.9402 -0.3323 -0.0748
-0.4483 0.1435 14.1411 -0.9406 0.3324 0.0690
3.0794 -5.0524 9.8620 -0.4005 0.1428 0.9051
3.6907 -5.5385 -1.7848 0.3924 -0.1374 0.9095
-3.1846 5.1920 -9.3274 0.3583 -0.1279 -0.9248
-6.4394 -0.4345 -1.1605 -0.2844 -0.8027 -0.5242
-6.1071 -2.2835 0.0313 -0.3199 -0.9041 -0.2834
-5.9779 -2.6672 0.2919 -0.3247 -0.9179 -0.2281
-6.1124 2.3130 -2.7500 -0.1970 -0.5540 -0.8089
4.2441 -5.3954 4.2370 0.0330 0.0964 0.9948
